data_4302974
loop_
_publ_author_name
'Jonathan W. Lekse'
'Meghann A. Moreau'
'Katie L. McNerny'
'Jeongho Yeon'
'P. Shiv Halasyamani'
'Jennifer A. Aitken'

_publ_section_title
;
Second-Harmonic Generation and Crystal Structure of the Diamond-like
Semiconductors Li2CdGeS4 and Li2CdSnS4
;
_journal_name_full 'Inorganic Chemistry'
_journal_page_first 7516
_journal_page_last 7518
_journal_paper_doi 10.1021/ic9010339
_journal_volume 48
_journal_year 2009
_chemical_formula_moiety 'Cd1 Li2 S4 Sn1'
_chemical_formula_sum 'Cd Li2 S4 Sn'
_chemical_formula_weight 373.21
_chemical_melting_point ?
_chemical_name_common 'Lithium Cadmium Tin Sulfide'
_chemical_name_systematic ?
_space_group_IT_number 31
_symmetry_cell_setting orthorhombic
_symmetry_space_group_name_Hall 'P 2ac -2'
_symmetry_space_group_name_H-M 'P m n 21'
_atom_sites_solution_primary direct
_atom_sites_solution_secondary difmap
_audit_creation_method SHELXL-97
_cell_angle_alpha 90.00
_cell_angle_beta 90.00
_cell_angle_gamma 90.00
_cell_formula_units_Z 2
_cell_length_a 7.9555(3)
_cell_length_b 6.9684(3)
_cell_length_c 6.4886(3)
_cell_measurement_reflns_used 2854
_cell_measurement_temperature 296(2)
_cell_measurement_theta_max 65.498
_cell_measurement_theta_min 5.843
_cell_volume 359.71(3)
_computing_cell_refinement 'Bruker SMART'
_computing_data_collection 'Brucker SMART'
_computing_data_reduction 'Bruker SMART'
_computing_structure_refinement 'SHELXL-97 (Sheldrick, 1997)'
_computing_structure_solution 'SHELXS-97 (Sheldrick, 1990)'
_diffrn_ambient_temperature 296(2)
_diffrn_detector_area_resol_mean NA
_diffrn_measured_fraction_theta_full 0.971
_diffrn_measured_fraction_theta_max 0.971
_diffrn_measurement_device_type 'Bruker Smart Apex II'
_diffrn_measurement_method 'Phi and omega scans'
_diffrn_radiation_monochromator graphite
_diffrn_radiation_source 'fine-focus sealed tube'
_diffrn_radiation_type MoK\a
_diffrn_radiation_wavelength 0.71073
_diffrn_reflns_av_R_equivalents 0.0211
_diffrn_reflns_av_sigmaI/netI 0.0199
_diffrn_reflns_limit_h_max 11
_diffrn_reflns_limit_h_min -11
_diffrn_reflns_limit_k_max 10
_diffrn_reflns_limit_k_min -10
_diffrn_reflns_limit_l_max 9
_diffrn_reflns_limit_l_min -9
_diffrn_reflns_number 6530
_diffrn_reflns_theta_full 32.78
_diffrn_reflns_theta_max 32.78
_diffrn_reflns_theta_min 2.92
_diffrn_standards_decay_% NA
_diffrn_standards_interval_count NA
_diffrn_standards_interval_time NA
_diffrn_standards_number NA
_exptl_absorpt_coefficient_mu 7.463
_exptl_absorpt_correction_T_max 1.0
_exptl_absorpt_correction_T_min 0.801441
_exptl_absorpt_correction_type empirical
_exptl_absorpt_process_details Sadabs
_exptl_crystal_colour yellow-orange
_exptl_crystal_density_diffrn 3.446
_exptl_crystal_density_meas ?
_exptl_crystal_density_method .
_exptl_crystal_description 'needle crystal'
_exptl_crystal_F_000 336
_exptl_crystal_size_max 0.360
_exptl_crystal_size_mid 0.050
_exptl_crystal_size_min 0.010
_refine_diff_density_max 0.854
_refine_diff_density_min -0.847
_refine_diff_density_rms 0.127
_refine_ls_abs_structure_details 'Flack H D (1983), Acta Cryst. A39, 876-881'
_refine_ls_abs_structure_Flack 0.02(3)
_refine_ls_extinction_coef 0
_refine_ls_extinction_method none
_refine_ls_goodness_of_fit_ref 1.149
_refine_ls_hydrogen_treatment none
_refine_ls_matrix_type full
_refine_ls_number_parameters 43
_refine_ls_number_reflns 1345
_refine_ls_number_restraints 1
_refine_ls_restrained_S_all 1.148
_refine_ls_R_factor_all 0.0208
_refine_ls_R_factor_gt 0.0186
_refine_ls_shift/su_max 0.002
_refine_ls_shift/su_mean 0.000
_refine_ls_structure_factor_coef Fsqd
_refine_ls_weighting_details 'calc w=1/[\s^2^(Fo^2^)+(0.0079P)^2^+0.6401P] where P=(Fo^2^+2Fc^2^)/3'
_refine_ls_weighting_scheme calc
_refine_ls_wR_factor_gt 0.0411
_refine_ls_wR_factor_ref 0.0419
_reflns_number_gt 1262
_reflns_number_total 1345
_reflns_threshold_expression >2sigma(I)
_cod_data_source_file ic9010339_si_001_2.cif
_cod_data_source_block cdmono
_cod_depositor_comments
;
The following automatic conversions were performed:
'_symmetry_cell_setting' value 'Orthorhombic' changed to 'orthorhombic'
according to '/home/saulius/struct/CIF-dictionaries/cif_core.dic'
dictionary named 'cif_core.dic' version 2.4.1 from
2010-06-29.

'_exptl_absorpt_correction_type' value 'Empirical' changed to
'empirical' according to
'/home/saulius/struct/CIF-dictionaries/cif_core.dic' dictionary named
'cif_core.dic' version 2.4.1 from 2010-06-29.

Automatic conversion script
Id: cif_fix_enum 1527 2010-12-29 10:47:43Z saulius 

The following automatic conversions were performed:

'_chemical_melting_point' value 'NA' was changed to '?' - the value
is undefined or not given.

Automatic conversion script
Id: cif_fix_values 1646 2011-03-28 12:23:43Z adriana 
;
_cod_original_formula_sum 'Cd1 Li2 S4 Sn1'
_cod_database_code 4302974

loop_
_symmetry_equiv_pos_as_xyz
'x, y, z'
'-x+1/2, -y, z+1/2'
'-x, y, z'
'x+1/2, -y, z+1/2'

loop_
_atom_site_label
_atom_site_type_symbol
_atom_site_fract_x
_atom_site_fract_y
_atom_site_fract_z
_atom_site_U_iso_or_equiv
_atom_site_adp_type
_atom_site_occupancy
_atom_site_symmetry_multiplicity
_atom_site_calc_flag
_atom_site_refinement_flags
_atom_site_disorder_assembly
_atom_site_disorder_group
Sn1 Sn 0.5000 0.16993(4) 0.80797(5) 0.01236(7) Uani 1 2 d S . .
Cd1 Cd 0.5000 -0.15716(4) 1.30459(13) 0.01953(9) Uani 1 2 d S . .
S1 S 0.5000 0.18476(17) 1.1754(3) 0.0149(2) Uani 1 2 d S . .
S2 S 0.5000 -0.15594(17) 0.6973(3) 0.0164(3) Uani 1 2 d S . .
S3 S 0.25928(11) 0.33680(11) 0.6806(2) 0.01518(16) Uani 1 1 d . . .
Li1 Li 0.2453(7) 0.3324(6) 0.304(6) 0.0112(9) Uani 1 1 d . . .

loop_
_atom_site_aniso_label
_atom_site_aniso_U_11
_atom_site_aniso_U_22
_atom_site_aniso_U_33
_atom_site_aniso_U_23
_atom_site_aniso_U_13
_atom_site_aniso_U_12
Sn1 0.01171(12) 0.01316(10) 0.01220(15) -0.0002(3) 0.000 0.000
Cd1 0.01815(15) 0.02149(14) 0.0190(2) 0.0006(4) 0.000 0.000
S1 0.0162(5) 0.0170(5) 0.0114(7) -0.0010(6) 0.000 0.000
S2 0.0179(5) 0.0137(4) 0.0177(8) -0.0006(5) 0.000 0.000
S3 0.0132(3) 0.0159(3) 0.0164(4) 0.0012(4) -0.0009(4) 0.0012(3)
Li1 0.0095(17) 0.0118(17) 0.012(2) 0.008(5) 0.000(3) -0.0011(15)

loop_
_atom_type_symbol
_atom_type_description
_atom_type_scat_dispersion_real
_atom_type_scat_dispersion_imag
_atom_type_scat_source
Cd Cd -0.8075 1.2024 'International Tables Vol C Tables 4.2.6.8 and 6.1.1.4'
Li Li -0.0003 0.0001 'International Tables Vol C Tables 4.2.6.8 and 6.1.1.4'
S S 0.1246 0.1234 'International Tables Vol C Tables 4.2.6.8 and 6.1.1.4'
Sn Sn -0.6537 1.4246 'International Tables Vol C Tables 4.2.6.8 and 6.1.1.4'

loop_
_geom_angle_atom_site_label_1
_geom_angle_atom_site_label_2
_geom_angle_atom_site_label_3
_geom_angle
_geom_angle_site_symmetry_1
_geom_angle_site_symmetry_3
_geom_angle_publ_flag
S2 Sn1 S1 110.02(6) . . ?
S2 Sn1 S3 111.10(4) . . ?
S1 Sn1 S3 108.94(4) . . ?
S2 Sn1 S3 111.10(4) . 3_655 ?
S1 Sn1 S3 108.94(4) . 3_655 ?
S3 Sn1 S3 106.64(5) . 3_655 ?
S1 Cd1 S3 111.06(4) . 2 ?
S1 Cd1 S3 111.06(4) . 4 ?
S3 Cd1 S3 108.39(5) 2 4 ?
S1 Cd1 S2 109.19(7) . 1_556 ?
S3 Cd1 S2 108.53(4) 2 1_556 ?
S3 Cd1 S2 108.53(4) 4 1_556 ?
Sn1 S1 Li1 111.3(9) . 1_556 ?
Sn1 S1 Li1 111.3(9) . 3_656 ?
Li1 S1 Li1 113.7(11) 1_556 3_656 ?
Sn1 S1 Cd1 106.90(6) . . ?
Li1 S1 Cd1 106.6(4) 1_556 . ?
Li1 S1 Cd1 106.6(4) 3_656 . ?
Sn1 S2 Li1 113.6(4) . 2 ?
Sn1 S2 Li1 113.6(4) . 4 ?
Li1 S2 Li1 108.2(9) 2 4 ?
Sn1 S2 Cd1 107.73(7) . 1_554 ?
Li1 S2 Cd1 106.6(9) 2 1_554 ?
Li1 S2 Cd1 106.6(9) 4 1_554 ?
Sn1 S3 Li1 112.09(14) . . ?
Sn1 S3 Li1 111.0(5) . 2_565 ?
Li1 S3 Li1 109.8(9) . 2_565 ?
Sn1 S3 Cd1 107.54(5) . 2_554 ?
Li1 S3 Cd1 105.82(14) . 2_554 ?
Li1 S3 Cd1 110.4(4) 2_565 2_554 ?
S2 Li1 S1 111.2(10) 2_554 1_554 ?
S2 Li1 S3 109.3(9) 2_554 . ?
S1 Li1 S3 108.2(9) 1_554 . ?
S2 Li1 S3 112.1(9) 2_554 2_564 ?
S1 Li1 S3 107.5(9) 1_554 2_564 ?
S3 Li1 S3 108.5(10) . 2_564 ?

loop_
_geom_bond_atom_site_label_1
_geom_bond_atom_site_label_2
_geom_bond_distance
_geom_bond_site_symmetry_2
_geom_bond_publ_flag
Sn1 S2 2.3815(14) . ?
Sn1 S1 2.387(2) . ?
Sn1 S3 2.3879(10) . ?
Sn1 S3 2.3879(10) 3_655 ?
Cd1 S1 2.5258(15) . ?
Cd1 S3 2.5433(10) 2 ?
Cd1 S3 2.5433(10) 4 ?
Cd1 S2 2.548(2) 1_556 ?
S1 Li1 2.421(16) 1_556 ?
S1 Li1 2.421(16) 3_656 ?
S2 Li1 2.408(13) 2 ?
S2 Li1 2.408(13) 4 ?
S2 Cd1 2.548(2) 1_554 ?
S3 Li1 2.45(4) . ?
S3 Li1 2.441(12) 2_565 ?
S3 Cd1 2.5433(10) 2_554 ?
Li1 S2 2.408(13) 2_554 ?
Li1 S1 2.421(16) 1_554 ?
Li1 S3 2.441(12) 2_564 ?
